data_2004095
loop_
_publ_author_name
'Bryan, C. D.'
'Cordes, A. W.'
'Oakley, R. T.'
'von Spence, R. E.'

_publ_section_title
;
 4,4'-Dimethyl-1,1'-bi(1,2,3,5-diselenadiazole)
;
_journal_issue 11
_journal_name_full 'Acta Crystallographica Section C'
_journal_page_first 2402
_journal_page_last 2404
_journal_paper_doi 10.1107/S0108270195006147
_journal_volume 51
_journal_year 1995
_chemical_formula_moiety 'C4 H6 N4 Se4 '
_chemical_formula_sum 'C4 H6 N4 Se4'
_chemical_formula_weight 425.96
_chemical_name_systematic
;
4-methyl-1,2,3,5-diselenadiazolyl
;
_space_group_IT_number 2
_symmetry_cell_setting triclinic
_symmetry_space_group_name_Hall '-P 1'
_symmetry_space_group_name_H-M 'P -1'
_cell_angle_alpha 102.11(2)
_cell_angle_beta 89.77(2)
_cell_angle_gamma 104.65(2)
_cell_formula_units_Z 4
_cell_length_a 8.6495(14)
_cell_length_b 9.857(2)
_cell_length_c 12.375(3)
_cell_measurement_reflns_used 25
_cell_measurement_temperature 293
_cell_measurement_theta_max 12.00
_cell_measurement_theta_min 8.00
_cell_volume 996.7(4)
_computing_cell_refinement CAD-4--PC
_computing_data_collection 'CAD-4--PC (Enraf-Nonius, 1993)'
_computing_data_reduction
;
 NRCVAX (Gabe, Le Page, Charland, Lee & White, 1989)
;
_computing_molecular_graphics NRCVAX
_computing_publication_material 'NRCVAX TABLES (Version of Jan 94)'
_computing_structure_refinement NRCVAX
_computing_structure_solution NRCVAX
_diffrn_ambient_temperature 293
_diffrn_measurement_device 'Enraf-Nonius CAD-4'
_diffrn_measurement_method \q/2\q
_diffrn_radiation_monochromator graphite
_diffrn_radiation_source 'xray tube'
_diffrn_radiation_type MoK\a
_diffrn_radiation_wavelength 0.71073
_diffrn_reflns_av_R_equivalents 0.045
_diffrn_reflns_limit_h_max 9
_diffrn_reflns_limit_h_min -10
_diffrn_reflns_limit_k_max 11
_diffrn_reflns_limit_k_min 0
_diffrn_reflns_limit_l_max 14
_diffrn_reflns_limit_l_min -14
_diffrn_reflns_number 3712
_diffrn_reflns_theta_max 24.92
_diffrn_reflns_theta_min 2.00
_diffrn_standards_decay_% 1.4
_diffrn_standards_interval_time 60
_diffrn_standards_number 3
_exptl_absorpt_coefficient_mu 14.5
_exptl_absorpt_correction_T_max 0.99
_exptl_absorpt_correction_T_min 0.40
_exptl_absorpt_correction_type 'empirical via \y scans of 3 reflections'
_exptl_crystal_colour black
_exptl_crystal_density_diffrn 2.84
_exptl_crystal_description 'thin needle'
_exptl_crystal_F_000 774.42
_exptl_crystal_size_max 0.48
_exptl_crystal_size_mid 0.22
_exptl_crystal_size_min 0.07
_refine_diff_density_max 1.14
_refine_diff_density_min -0.98
_refine_ls_extinction_method none
_refine_ls_goodness_of_fit_obs 0.98
_refine_ls_hydrogen_treatment noref
_refine_ls_matrix_type full
_refine_ls_number_parameters 137
_refine_ls_number_reflns 1803
_refine_ls_R_factor_all 0.133
_refine_ls_R_factor_obs 0.047
_refine_ls_shift/esd_max 0.000
_refine_ls_structure_factor_coef F
_refine_ls_weighting_details 'w = 1/[\s^2^(F) + 0.0025F^2^]'
_refine_ls_weighting_scheme calc
_refine_ls_wR_factor_all 0.081
_refine_ls_wR_factor_obs 0.064
_reflns_number_observed 1803
_reflns_number_total 3493
_reflns_observed_criterion 'I~net~ > 3.0\s(I~net~)'
_cod_data_source_file bk1120.cif
_cod_data_source_block structure
_cod_depositor_comments
;
The following automatic conversions were performed:
'_symmetry_cell_setting' value 'Triclinic' changed to 'triclinic'
according to '/home/saulius/struct/CIF-dictionaries/cif_core.dic'
dictionary named 'cif_core.dic' version 2.4.1 from 2010-06-29.

Automatic conversion script
Id: cif_fix_enum 1527 2010-12-29 10:47:43Z saulius 

The following automatic conversions were performed:

'_symmetry_cell_setting' value 'Triclinic' changed to 'triclinic'
according to /home/saulius/struct/CIF-dictionaries/cif_core.dic
dictionary named 'cif_core.dic' version 2.4.1 from 2010-06-29.

Automatic conversion script
Id: cif_fix_values 1715 2011-07-08 13:25:40Z adriana 

The following automatic conversions were performed:

'_refine_ls_weighting_scheme' value 'w = 1/[\s^2^(F) + 0.0025F^2^]'
was changed to 'calc'. New tag '_refine_ls_weighting_details' was
created. The value of the new tag was set to 'w = 1/[\s^2^(F) +
0.0025F^2^]'.

Automatic conversion script
Id: cif_fix_values 3143 2015-03-26 13:38:13Z robertas 
;
_cod_original_formula_sum 'C4 H6 N4 Se4 '
_cod_database_code 2004095

loop_
_symmetry_equiv_pos_as_xyz
x,y,z
-x,-y,-z

loop_
_atom_site_aniso_label
_atom_site_aniso_U_11
_atom_site_aniso_U_22
_atom_site_aniso_U_33
_atom_site_aniso_U_12
_atom_site_aniso_U_13
_atom_site_aniso_U_23
_atom_site_aniso_type_symbol
Se1 0.0413(10) 0.0358(11) 0.0373(12) -0.0047(8) -0.0038(8) 0.0068(9) Se
Se2 0.0400(10) 0.0427(11) 0.0380(11) 0.0088(8) 0.0145(8) 0.0088(9) Se
Se3 0.0329(9) 0.0369(10) 0.0327(10) 0.0084(7) -0.0012(7) 0.0059(8) Se
Se4 0.0346(9) 0.0367(10) 0.0304(10) 0.0033(7) 0.0022(7) 0.0147(8) Se
Se5 0.0409(10) 0.0283(10) 0.0499(13) 0.0049(7) 0.0132(8) 0.0072(9) Se
Se6 0.0519(11) 0.0440(12) 0.0499(13) 0.0083(9) 0.0292(9) 0.0137(10) Se
Se7 0.0520(11) 0.0317(11) 0.0416(12) 0.0111(8) 0.0093(8) 0.0127(9) Se
Se8 0.0274(9) 0.0453(12) 0.0686(15) 0.0082(8) 0.0083(8) 0.0187(11) Se

loop_
_atom_site_label
_atom_site_fract_x
_atom_site_fract_y
_atom_site_fract_z
_atom_site_U_iso_or_equiv
_atom_site_thermal_displace_type
_atom_site_type_symbol
Se1 0.0681(2) -0.14452(19) 0.59643(16) 0.0410(10) Uij Se
Se2 0.3083(2) 0.0108(2) 0.56611(16) 0.0406(10) Uij Se
Se3 0.23855(18) 0.29859(18) 0.81770(15) 0.0345(10) Uij Se
Se4 0.16599(18) 0.28013(18) 0.63484(14) 0.0339(9) Uij Se
Se5 0.3604(2) 0.68378(19) 0.35278(16) 0.0407(10) Uij Se
Se6 0.1840(2) 0.5106(2) 0.42745(17) 0.0489(12) Uij Se
Se7 0.1304(2) 0.25361(19) 0.12919(16) 0.0410(11) Uij Se
Se8 -0.01901(19) 0.4132(2) 0.19734(18) 0.0464(12) Uij Se
N1 0.1311(15) -0.1230(15) 0.7387(12) 0.039(3) Uiso N
N2 0.3803(14) 0.0366(14) 0.7070(11) 0.032(3) Uiso N
N3 0.0506(14) 0.1824(14) 0.8380(11) 0.035(3) Uiso N
N4 -0.0308(14) 0.1690(14) 0.6491(11) 0.031(3) Uiso N
N5 0.4826(14) 0.5610(14) 0.3107(11) 0.034(3) Uiso N
N6 0.2959(17) 0.3818(17) 0.3859(13) 0.048(4) Uiso N
N7 0.2648(15) 0.3860(15) 0.0701(12) 0.038(3) Uiso N
N8 0.1099(16) 0.5515(16) 0.1429(13) 0.045(4) Uiso N
C1 0.2786(17) -0.0365(17) 0.7717(14) 0.032(4) Uiso C
C2 0.331(2) -0.015(2) 0.8869(18) 0.058(5) Uiso C
C3 -0.0529(17) 0.1374(16) 0.7471(13) 0.028(4) Uiso C
C4 -0.2112(19) 0.0423(19) 0.7615(15) 0.041(4) Uiso C
C5 0.4295(19) 0.4333(19) 0.3337(15) 0.038(4) Uiso C
C6 0.526(2) 0.325(2) 0.2937(17) 0.055(5) Uiso C
C7 0.2329(18) 0.5133(19) 0.0876(14) 0.035(4) Uiso C
C8 0.344(2) 0.631(2) 0.0418(16) 0.048(5) Uiso C
H2A 0.440 0.043 0.898 0.0676 Uiso H
H2B 0.331 -0.107 0.903 0.0676 Uiso H
H2C 0.265 0.028 0.933 0.0676 Uiso H
H4A -0.243 0.072 0.834 0.0633 Uiso H
H4B -0.289 0.048 0.709 0.0633 Uiso H
H4C -0.200 -0.052 0.751 0.0633 Uiso H
H6A 0.455 0.234 0.267 0.0716 Uiso H
H6B 0.590 0.355 0.236 0.0716 Uiso H
H6C 0.591 0.325 0.354 0.0716 Uiso H
H8A 0.307 0.634 -0.029 0.0540 Uiso H
H8B 0.351 0.724 0.090 0.0540 Uiso H
H8C 0.443 0.609 0.042 0.0540 Uiso H

loop_
_atom_type_symbol
_atom_type_description
_atom_type_scat_dispersion_real
_atom_type_scat_dispersion_imag
_atom_type_scat_source
Se Se -0.178 2.223 'International Tables Vol. IV Table 2.2B'
N N 0.004 0.003 'International Tables Vol. IV Table 2.2B'
C C 0.002 0.002 'International Tables Vol. IV Table 2.2B'
H H 0.000 0.000 'International Tables Vol. IV Table 2.2B'

loop_
_geom_angle_atom_site_label_1
_geom_angle_atom_site_label_2
_geom_angle_atom_site_label_3
_geom_angle
_geom_angle_publ_flag
Se2 Se1 N1 90.8(4) yes
Se1 Se2 N2 91.8(4) yes
Se4 Se3 N3 91.6(4) yes
Se3 Se4 N4 91.6(4) yes
Se6 Se5 N5 89.8(4) yes
Se5 Se6 N6 93.0(5) yes
Se8 Se7 N7 91.2(4) yes
Se7 Se8 N8 91.8(5) yes
Se1 N1 C1 116.5(11) yes
Se2 N2 C1 115.5(10) yes
Se3 N3 C3 114.2(11) yes
Se4 N4 C3 114.2(10) yes
Se5 N5 C5 115.6(11) yes
Se6 N6 C5 112.7(12) yes
Se7 N7 C7 115.3(11) yes
Se8 N8 C7 114.8(12) yes
N1 C1 N2 125.4(14) yes
N1 C1 C2 117.5(15) yes
N2 C1 C2 117.0(14) yes
N3 C3 N4 128.2(13) yes
N3 C3 C4 115.7(14) yes
N4 C3 C4 116.1(13) yes
N5 C5 N6 129.0(15) yes
N5 C5 C6 116.5(15) yes
N6 C5 C6 114.4(15) yes
N7 C7 N8 127.0(15) yes
N7 C7 C8 117.9(14) yes
N8 C7 C8 115.1(15) yes

loop_
_geom_bond_atom_site_label_1
_geom_bond_atom_site_label_2
_geom_bond_distance
_geom_bond_publ_flag
Se1 Se2 2.330(2) yes
Se1 N1 1.799(14) yes
Se2 N2 1.798(13) yes
Se3 Se4 2.308(2) yes
Se3 N3 1.787(13) yes
Se4 N4 1.806(12) yes
Se5 Se6 2.330(3) yes
Se5 N5 1.798(13) yes
Se6 N6 1.776(15) yes
Se7 Se8 2.306(3) yes
Se7 N7 1.793(13) yes
Se8 N8 1.779(15) yes
N1 C1 1.35(2) yes
N2 C1 1.36(2) yes
N3 C3 1.36(2) yes
N4 C3 1.32(2) yes
N5 C5 1.32(2) yes
N6 C5 1.36(2) yes
N7 C7 1.32(2) yes
N8 C7 1.35(2) yes
C1 C2 1.45(3) yes
C3 C4 1.48(2) yes
C5 C6 1.52(3) yes
C7 C8 1.52(2) yes

loop_
_geom_contact_atom_site_label_1
_geom_contact_atom_site_label_2
_geom_contact_distance
_geom_contact_site_symmetry_2
_geom_contact_publ_flag
Se1 Se4 3.339(3) 2_556 yes
Se1 Se6 3.666(3) 2_556 yes
Se2 Se5 3.560(3) 2_666 yes
Se6 Se6 3.630(4) 2_566 yes
